data_7720902
loop_
_publ_author_name
'Dong, Zheting'
'Chang, Ai'
'Luo, Chun-Ru'
'Sun, Xiaohan'
'Xu, Yuangang'
'Wang, Pengcheng'
'Lu, Guo-Ping'

_publ_section_title
;
 Hypergolic metal-organic frameworks and metal coordination complexes
 constructed by dicyandiamide and imidazole derivatives.
;
_journal_issue 17
_journal_name_full 'Dalton transactions (Cambridge, England : 2003)'
_journal_page_first 6976
_journal_page_last 6985
_journal_paper_doi 10.1039/d6dt00163g
_journal_volume 55
_journal_year 2026
_chemical_formula_sum 'C24 H24 N14 Ni'
_chemical_formula_weight 567.280
_space_group_IT_number 15
_space_group_name_Hall '-C 2yc'
_space_group_name_H-M_alt 'C 1 2/c 1'
_symmetry_cell_setting monoclinic
_symmetry_Int_Tables_number 15
_symmetry_space_group_name_Hall '-C 2yc'
_symmetry_space_group_name_H-M 'C 1 2/c 1'
_audit_creation_date 2026-04-02
_audit_creation_method
;
Olex2 1.5

(compiled 2026.03.20 svn.r2bc28608 for OlexSys, GUI svn.r7530)


;
_audit_update_record 2026-04-02
_cell_angle_alpha 90.000
_cell_angle_beta 123.656(1)
_cell_angle_gamma 90.000
_cell_formula_units_Z 4
_cell_length_a 19.2420(8)
_cell_length_b 10.5897(4)
_cell_length_c 16.3827(6)
_cell_volume 2778.70(19)
_refine_ls_R_factor_all 0.049
_cod_data_source_file d6dt00163g2.cif
_cod_data_source_block hcc-16
_cod_depositor_comments 'Adding full bibliography for 7720890--7720903.cif.'
_cod_original_cell_volume 2778.7(2)
_cod_original_sg_symbol_Hall -C_2yc
_cod_database_code 7720902

loop_
_symmetry_equiv_pos_site_id
_symmetry_equiv_pos_as_xyz
1 x,y,z
2 -x,y,1/2-z
3 -x,-y,-z
4 x,-y,1/2+z
5 1/2+x,1/2+y,z
6 1/2-x,1/2+y,1/2-z
7 1/2-x,1/2-y,-z
8 1/2+x,1/2-y,1/2+z

loop_
_atom_site_aniso_label
_atom_site_aniso_U_11
_atom_site_aniso_U_22
_atom_site_aniso_U_33
_atom_site_aniso_U_12
_atom_site_aniso_U_13
_atom_site_aniso_U_23
Ni1 0.02852(17) 0.03524(18) 0.04309(19) -0.00505(12) 0.02373(14) -0.00193(13)
N1 0.0346(8) 0.0443(8) 0.0470(8) 0.0003(6) 0.0248(7) 0.0005(7)
C1 0.0375(10) 0.0419(10) 0.0703(13) -0.0010(8) 0.0329(10) -0.0033(9)
N2 0.0353(8) 0.0473(9) 0.0585(10) 0.0030(7) 0.0230(8) -0.0043(8)
C2 0.0551(13) 0.0603(14) 0.0923(17) 0.0088(10) 0.0476(13) 0.0271(13)
N3 0.0405(8) 0.0438(8) 0.0445(9) 0.0001(6) 0.0268(7) 0.0009(6)
C3 0.0577(13) 0.0563(13) 0.0869(17) 0.0163(11) 0.0386(13) 0.0253(12)
N4 0.045(3) 0.047(3) 0.043(2) 0.000(2) 0.028(2) 0.001(2)
C4 0.0399(11) 0.0538(12) 0.0928(17) 0.0004(9) 0.0343(12) -0.0110(12)
N5 0.0389(8) 0.0428(9) 0.0614(10) -0.0068(7) 0.0339(8) -0.0026(7)
C5 0.0477(13) 0.0748(16) 0.104(2) 0.0106(12) 0.0372(14) -0.0056(15)
N6 0.0532(18) 0.0381(14) 0.107(3) -0.0116(12) 0.0480(19) -0.0092(16)
C6 0.037(3) 0.045(3) 0.048(3) -0.002(2) 0.022(2) -0.003(3)
N7 0.058(4) 0.079(4) 0.113(6) -0.031(3) 0.048(4) -0.016(4)
C7 0.049(4) 0.054(3) 0.046(2) -0.003(3) 0.027(3) -0.003(2)
C8 0.046(3) 0.056(3) 0.048(2) -0.017(2) 0.023(3) -0.0028(18)
C9 0.064(3) 0.064(3) 0.050(3) -0.009(2) 0.035(2) -0.004(2)
C10 0.100(4) 0.084(3) 0.076(3) -0.014(3) 0.067(3) -0.001(3)
C11 0.042(2) 0.035(2) 0.059(3) -0.0004(15) 0.0352(19) 0.0008(16)
C12 0.0435(11) 0.046(1) 0.0574(12) -0.0145(9) 0.0257(10) -0.0059(9)
C6A 0.045(4) 0.051(4) 0.040(3) 0.004(3) 0.032(3) 0.002(3)
N4A 0.046(3) 0.050(3) 0.046(3) 0.002(2) 0.029(3) 0.005(2)
C9A 0.063(4) 0.065(4) 0.057(4) -0.003(3) 0.044(3) 0.006(3)
C10A 0.122(6) 0.089(4) 0.071(4) -0.015(4) 0.069(4) -0.001(3)
C8A 0.045(4) 0.057(4) 0.043(2) -0.001(3) 0.029(3) 0.000(3)
C7A 0.043(3) 0.051(3) 0.050(3) -0.001(3) 0.027(3) -0.004(2)
C11A 0.046(4) 0.044(5) 0.068(5) -0.011(4) 0.042(3) -0.011(4)
N6A 0.059(4) 0.068(4) 0.058(4) -0.034(3) 0.038(3) -0.013(3)
N7A 0.057(8) 0.072(8) 0.062(7) -0.024(6) 0.030(6) 0.008(5)

loop_
_atom_site_label
_atom_site_type_symbol
_atom_site_fract_x
_atom_site_fract_y
_atom_site_fract_z
_atom_site_occupancy
_atom_site_symmetry_multiplicity
_atom_site_Wyckoff_symbol
_atom_site_attached_hydrogens
_atom_site_calc_flag
_atom_site_thermal_displace_type
_atom_site_U_iso_or_equiv
_atom_site_disorder_assembly
_atom_site_disorder_group
Ni1 Ni 0.7500 0.2500 0.5000 1.000 4 c ? d Uani 0.03354(12) ? ?
N1 N 0.6460(1) 0.3688(1) 0.4433(1) 1.000 8 f ? d Uani 0.0408(3) ? ?
C1 C 0.5764(1) 0.3433(2) 0.4363(2) 1.000 8 f ? d Uani 0.0483(5) ? ?
H1 H 0.5656 0.2664 0.4559 1.000 8 f ? calc Uiso 0.05800 ? ?
N2 N 0.5220(1) 0.4403(2) 0.3978(1) 1.000 8 f ? d Uani 0.0486(4) ? ?
C2 C 0.6366(1) 0.4890(2) 0.4087(2) 1.000 8 f ? d Uani 0.0656(6) ? ?
H2 H 0.6768 0.5337 0.4048 1.000 8 f ? calc Uiso 0.07900 ? ?
N3 N 0.7788(1) 0.2762(1) 0.6436(1) 1.000 8 f ? d Uani 0.0412(4) ? ?
C3 C 0.5606(1) 0.5344(2) 0.3809(2) 1.000 8 f ? d Uani 0.0678(7) ? ?
H3 H 0.5389 0.6148 0.3550 1.000 8 f ? calc Uiso 0.08100 ? ?
N4 N 0.7797(5) 0.2750(8) 0.7787(6) 0.556(8) 8 f ? d Uani 0.0431(14) A 1
C4 C 0.4424(1) 0.4401(2) 0.3847(2) 1.000 8 f ? d Uani 0.0635(6) ? ?
H4 H 0.4279 0.3679 0.4055 1.000 8 f ? calc Uiso 0.07600 ? ?
N5 N 0.8253(1) 0.4055(2) 0.5195(1) 1.000 8 f ? d Uani 0.0445(4) ? ?
C5 C 0.3891(1) 0.5295(3) 0.3472(2) 1.000 8 f ? d Uani 0.0779(8) ? ?
H5A H 0.4010 0.6034 0.3254 1.000 8 f ? calc Uiso 0.09400 ? ?
H5B H 0.3378 0.5215 0.3413 1.000 8 f ? calc Uiso 0.09400 ? ?
N6 N 0.9097(2) 0.5949(3) 0.5602(4) 0.720(7) 8 f ? d Uani 0.0642(11) A 1
C6 C 0.7440(7) 0.2311(13) 0.6869(7) 0.556(8) 8 f ? d Uani 0.044(2) A 1
H6 H 0.6989 0.1742 0.6571 0.556(8) 8 f ? calc Uiso 0.05300 A 1
N7 N 1.0445(5) 0.6280(9) 0.5835(6) 0.720(7) 8 f ? d Uani 0.083(2) A 1
C7 C 0.8454(7) 0.3465(13) 0.7169(11) 0.556(8) 8 f ? d Uani 0.049(2) A 1
H7 H 0.8859 0.3855 0.7102 0.556(8) 8 f ? calc Uiso 0.05900 A 1
C8 C 0.8446(5) 0.3516(9) 0.7972(7) 0.556(8) 8 f ? d Uani 0.0516(17) A 1
H8 H 0.8808 0.3978 0.8547 0.556(8) 8 f ? calc Uiso 0.06200 A 1
C9 C 0.7573(4) 0.2449(5) 0.8458(4) 0.556(8) 8 f ? d Uani 0.0578(15) A 1
H9 H 0.7944 0.2691 0.9116 0.556(8) 8 f ? calc Uiso 0.06900 A 1
C10 C 0.6905(4) 0.1874(5) 0.8233(4) 0.556(8) 8 f ? d Uani 0.0770(17) A 1
H10A H 0.6519 0.1618 0.7582 0.556(8) 8 f ? calc Uiso 0.09200 A 1
H10B H 0.6799 0.1708 0.8718 0.556(8) 8 f ? calc Uiso 0.09200 A 1
C11 C 0.8691(5) 0.4908(6) 0.5394(5) 0.720(7) 8 f ? d Uani 0.0416(11) A 1
C12 C 0.9835(1) 0.6010 0.5736 1.000 8 f ? d Uani 0.0502(5) ? ?
C6A C 0.7325(8) 0.2188(17) 0.6708(9) 0.444(8) 8 f ? d Uani 0.0403(19) A 2
H6A H 0.6876 0.1642 0.6310 0.444(8) 8 f ? calc Uiso 0.04800 A 2
N4A N 0.7603(6) 0.2516(10) 0.7647(9) 0.444(8) 8 f ? d Uani 0.0453(16) A 2
C9A C 0.7262(5) 0.2061(8) 0.8168(5) 0.444(8) 8 f ? d Uani 0.0557(16) A 2
H9A H 0.6760 0.1604 0.7811 0.444(8) 8 f ? calc Uiso 0.06700 A 2
C10A C 0.7585(5) 0.2222(7) 0.9093(5) 0.444(8) 8 f ? d Uani 0.086(2) A 2
H10C H 0.8088 0.2673 0.9477 0.444(8) 8 f ? calc Uiso 0.10300 A 2
H10D H 0.7318 0.1889 0.9383 0.444(8) 8 f ? calc Uiso 0.10300 A 2
C8A C 0.8221(6) 0.3354(11) 0.7941(8) 0.444(8) 8 f ? d Uani 0.0460(18) A 2
H8A H 0.8536 0.3735 0.8563 0.444(8) 8 f ? calc Uiso 0.05500 A 2
C7A C 0.8319(8) 0.3566(17) 0.7178(14) 0.444(8) 8 f ? d Uani 0.047(2) A 2
H7A H 0.8682 0.4152 0.7170 0.444(8) 8 f ? calc Uiso 0.05700 A 2
C11A C 0.8814(13) 0.4664(17) 0.5554(16) 0.280(7) 8 f ? d Uani 0.047(2) A 2
N6A N 0.9467(6) 0.5475(9) 0.6124(7) 0.280(7) 8 f ? d Uani 0.059(2) A 2
N7A N 1.0234(13) 0.655(2) 0.5551(14) 0.280(7) 8 f ? d Uani 0.065(4) A 2

loop_
_atom_type_symbol
_atom_type_oxidation_number
_atom_type_radius_bond
Mn ? ?
N ? ?
C ? ?
H ? ?
Cu ? ?
N ? ?
C ? ?
Fe ? ?
N ? ?
C ? ?
H ? ?
Co ? ?
N ? ?
C ? ?
H ? ?
Ni ? ?
N ? ?
C ? ?
H ? ?
C ? ?
H ? ?
Cu ? ?
N ? ?
Co ? ?
Cu ? ?
N ? ?
C ? ?
H ? ?
Cu ? ?
Ni ? ?
N ? ?
C ? ?
H ? ?
Co ? ?
Ni ? ?
N ? ?
C ? ?
H ? ?
Cu ? ?
N ? ?
C ? ?
H ? ?
Cu ? ?
N ? ?
C ? ?
H ? ?
Co ? ?
N ? ?
C ? ?
H ? ?
Ni ? ?
N ? ?
C ? ?
H ? ?

loop_
_geom_angle_atom_site_label_1
_geom_angle_atom_site_label_2
_geom_angle_atom_site_label_3
_geom_angle_site_symmetry_1
_geom_angle_site_symmetry_2
_geom_angle_site_symmetry_3
_geom_angle
_geom_angle_publ_flag
N1 Ni1 N1 7_656 . . 180.00(6) no
N1 Ni1 N3 . . 7_656 89.37(6) no
N1 Ni1 N3 7_656 . . 89.37(6) no
N1 Ni1 N3 . . . 90.63(6) no
N1 Ni1 N3 7_656 . 7_656 90.63(6) no
N1 Ni1 N5 7_656 . 7_656 90.33(6) no
N1 Ni1 N5 . . . 90.33(6) no
N1 Ni1 N5 . . 7_656 89.67(6) no
N1 Ni1 N5 7_656 . . 89.67(6) no
N3 Ni1 N3 . . 7_656 180.00 no
N5 Ni1 N3 . . 7_656 90.29(6) no
N5 Ni1 N3 . . . 89.71(6) no
N5 Ni1 N3 7_656 . 7_656 89.71(6) no
N5 Ni1 N3 7_656 . . 90.29(6) no
N5 Ni1 N5 7_656 . . 180.00 no
C1 N1 Ni1 . . . 126.52(13) no
C1 N1 C2 . . . 105.29(16) no
C2 N1 Ni1 . . . 128.17(13) no
N1 C1 H1 . . . 124.00 no
N1 C1 N2 . . . 112.04(17) no
N2 C1 H1 . . . 124.00 no
C1 N2 C3 . . . 106.46(16) no
C1 N2 C4 . . . 124.10(18) no
C3 N2 C4 . . . 129.35(18) no
N1 C2 H2 . . . 125.10 no
C3 C2 N1 . . . 109.85(19) no
C3 C2 H2 . . . 125.10 no
C6 N3 Ni1 . . . 131.2(5) no
C6 N3 C7 . . . 103.4(10) no
C7 N3 Ni1 . . . 125.3(9) no
C6A N3 Ni1 . . . 119.8(6) no
C6A N3 C7A . . . 107.1(12) no
C7A N3 Ni1 . . . 132.5(11) no
N2 C3 H3 . . . 126.80 no
C2 C3 N2 . . . 106.34(19) no
C2 C3 H3 . . . 126.80 no
C6 N4 C8 . . . 106.8(9) no
C6 N4 C9 . . . 127.0(7) no
C8 N4 C9 . . . 126.1(7) no
N2 C4 H4 . . . 117.20 no
C5 C4 N2 . . . 125.6(2) no
C5 C4 H4 . . . 117.20 no
C11 N5 Ni1 . . . 173.4(5) no
C11A N5 Ni1 . . . 157.9(10) no
C4 C5 H5A . . . 120.00 no
C4 C5 H5B . . . 120.00 no
H5A C5 H5B . . . 120.00 no
C11 N6 C12 . . . 122.0(4) no
N3 C6 N4 . . . 112.6(8) no
N3 C6 H6 . . . 123.70 no
N4 C6 H6 . . . 123.70 no
N3 C7 H7 . . . 124.20 no
C8 C7 N3 . . . 111.6(13) no
C8 C7 H7 . . . 124.20 no
N4 C8 H8 . . . 127.30 no
C7 C8 N4 . . . 105.4(8) no
C7 C8 H8 . . . 127.30 no
N4 C9 H9 . . . 117.60 no
C10 C9 N4 . . . 124.8(6) no
C10 C9 H9 . . . 117.60 no
C9 C10 H10A . . . 120.00 no
C9 C10 H10B . . . 120.00 no
H10A C10 H10B . . . 120.00 no
N5 C11 N6 . . . 172.3(7) no
N7 C12 N6 . . . 168.1(5) no
N7A C12 N6A . . . 168.9(12) no
N3 C6A H6A . . . 125.00 no
N3 C6A N4A . . . 110.(1) no
N4A C6A H6A . . . 125.00 no
C6A N4A C9A . . . 124.7(8) no
C8A N4A C6A . . . 106.7(11) no
C8A N4A C9A . . . 128.5(10) no
N4A C9A H9A . . . 117.30 no
C10A C9A N4A . . . 125.3(9) no
C10A C9A H9A . . . 117.30 no
C9A C10A H10C . . . 120.00 no
C9A C10A H10D . . . 120.00 no
H10C C10A H10D . . . 120.00 no
N4A C8A H8A . . . 125.60 no
N4A C8A C7A . . . 108.7(10) no
C7A C8A H8A . . . 125.60 no
N3 C7A C8A . . . 107.1(15) no
N3 C7A H7A . . . 126.50 no
C8A C7A H7A . . . 126.50 no
N5 C11A N6A . . . 169.(2) no
C12 N6A C11A . . . 118.4(12) no

loop_
_geom_bond_atom_site_label_1
_geom_bond_atom_site_label_2
_geom_bond_site_symmetry_1
_geom_bond_site_symmetry_2
_geom_bond_distance
_geom_bond_publ_flag
Ni1 N1 . 7_656 2.0959(14) no
Ni1 N1 . . 2.0959(14) no
Ni1 N3 . 7_656 2.1152(15) no
Ni1 N3 . . 2.1151(15) no
Ni1 N5 . . 2.0975(15) no
Ni1 N5 . 7_656 2.0975(15) no
N1 C1 . . 1.307(2) no
N1 C2 . . 1.364(3) no
C1 H1 . . 0.9400 no
C1 N2 . . 1.348(2) no
N2 C3 . . 1.359(3) no
N2 C4 . . 1.424(2) no
C2 H2 . . 0.9400 no
C2 C3 . . 1.356(3) no
N3 C6 . . 1.307(9) no
N3 C7 . . 1.390(9) no
N3 C6A . . 1.341(10) no
N3 C7A . . 1.367(11) no
C3 H3 . . 0.9400 no
N4 C6 . . 1.343(12) no
N4 C8 . . 1.376(8) no
N4 C9 . . 1.422(12) no
C4 H4 . . 0.9400 no
C4 C5 . . 1.276(3) no
N5 C11 . . 1.152(8) no
N5 C11A . . 1.11(2) no
C5 H5A . . 0.9400 no
C5 H5B . . 0.9400 no
N6 C11 . . 1.283(8) no
N6 C12 . . 1.313(3) no
C6 H6 . . 0.9400 no
N7 C12 . . 1.129(10) no
C7 H7 . . 0.9400 no
C7 C8 . . 1.33(2) no
C8 H8 . . 0.9400 no
C9 H9 . . 0.9400 no
C9 C10 . . 1.279(8) no
C10 H10A . . 0.9400 no
C10 H10B . . 0.9400 no
C12 N6A . . 1.314(7) no
C12 N7A . . 1.12(2) no
C6A H6A . . 0.9400 no
C6A N4A . . 1.365(16) no
N4A C9A . . 1.419(16) no
N4A C8A . . 1.342(10) no
C9A H9A . . 0.9400 no
C9A C10A . . 1.292(10) no
C10A H10C . . 0.9400 no
C10A H10D . . 0.9400 no
C8A H8A . . 0.9400 no
C8A C7A . . 1.38(3) no
C7A H7A . . 0.9400 no
C11A N6A . . 1.37(2) no

loop_
_geom_torsion_atom_site_label_1
_geom_torsion_atom_site_label_2
_geom_torsion_atom_site_label_3
_geom_torsion_atom_site_label_4
_geom_torsion_site_symmetry_1
_geom_torsion_site_symmetry_2
_geom_torsion_site_symmetry_3
_geom_torsion_site_symmetry_4
_geom_torsion
_geom_torsion_publ_flag
Ni1 N1 C1 N2 . . . . 179.15(12) no
Ni1 N1 C2 C3 . . . . -178.49(16) no
Ni1 N3 C6 N4 . . . . -177.7(5) no
Ni1 N3 C7 C8 . . . . 176.4(6) no
Ni1 N3 C6A N4A . . . . -178.2(7) no
Ni1 N3 C7A C8A . . . . 177.3(5) no
Ni1 N5 C11A N6A . . . . -73.(9) no
N1 C1 N2 C3 . . . . -1.1(2) no
N1 C1 N2 C4 . . . . -177.90(19) no
N1 C2 C3 N2 . . . . -0.5(3) no
C1 N1 C2 C3 . . . . -0.2(3) no
C1 N2 C3 C2 . . . . 0.9(3) no
C1 N2 C4 C5 . . . . -178.9(2) no
C2 N1 C1 N2 . . . . 0.8(2) no
N3 C7 C8 N4 . . . . 4.5(12) no
N3 C6A N4A C9A . . . . -178.9(11) no
N3 C6A N4A C8A . . . . 3.1(14) no
C3 N2 C4 C5 . . . . 5.1(4) no
C4 N2 C3 C2 . . . . 177.5(2) no
N5 C11A N6A C12 . . . . -157.(8) no
C6 N3 C7 C8 . . . . -5.7(13) no
C6 N4 C8 C7 . . . . -1.6(11) no
C6 N4 C9 C10 . . . . -12.4(12) no
C7 N3 C6 N4 . . . . 4.6(12) no
C8 N4 C6 N3 . . . . -2.1(12) no
C8 N4 C9 C10 . . . . 170.3(8) no
C9 N4 C6 N3 . . . . -179.8(8) no
C9 N4 C8 C7 . . . . 176.2(9) no
C11 N6 C12 N7 . . . . 165.(2) no
C6A N3 C7A C8A . . . . 6.3(15) no
C6A N4A C9A C10A . . . . 170.0(11) no
C6A N4A C8A C7A . . . . 1.0(14) no
N4A C8A C7A N3 . . . . -4.5(14) no
C9A N4A C8A C7A . . . . -176.9(11) no
C8A N4A C9A C10A . . . . -12.4(15) no
C7A N3 C6A N4A . . . . -5.9(15) no
N7A C12 N6A C11A . . . . -176.(6) no
